data_1571965
loop_
_publ_author_name
'Chen, Jia-Wei'
'Ji, Wen-Jun'
'Huang, Xue-Ying'
'Ge, Danhua'
'Shen, Zhi-Liang'
'Guo, Kai'
'Chu, Xue-Qiang'

_publ_section_title
;
 Chemo-, regio-, and stereoselective tetrafunctionalization of
 fluoroalkynes enables divergent synthesis of 5-7-membered azacycles.
;
_journal_issue 30
_journal_name_full 'Chemical science'
_journal_page_first 12026
_journal_page_last 12035
_journal_paper_doi 10.1039/d4sc03230f
_journal_volume 15
_journal_year 2024
_chemical_formula_moiety 'C21 H18 Br F7 N2'
_chemical_formula_sum 'C21 H18 Br F7 N2'
_chemical_formula_weight 511.28
_chemical_name_systematic CXQ-220602-2
_space_group_crystal_system triclinic
_space_group_IT_number 2
_space_group_name_Hall '-P 1'
_space_group_name_H-M_alt 'P -1'
_atom_sites_solution_hydrogens geom
_atom_sites_solution_primary dual
_audit_creation_date 2022-06-02
_audit_creation_method
;
Olex2 1.5
(compiled 2021.12.09 svn.r5202d8cf for OlexSys, GUI svn.r6439)
;
_audit_update_record
;
2022-06-02 deposited with the CCDC.	2024-06-23 downloaded from the CCDC.
;
_cell_angle_alpha 80.233(4)
_cell_angle_beta 78.910(4)
_cell_angle_gamma 79.201(4)
_cell_formula_units_Z 2
_cell_length_a 9.0199(4)
_cell_length_b 9.6664(5)
_cell_length_c 12.1317(5)
_cell_measurement_reflns_used 6279
_cell_measurement_temperature 100.01(10)
_cell_measurement_theta_max 74.7700
_cell_measurement_theta_min 3.8030
_cell_volume 1009.79(8)
_computing_cell_refinement 'CrysAlisPro 1.171.41.110a (Rigaku OD, 2021)'
_computing_data_collection 'CrysAlisPro 1.171.41.110a (Rigaku OD, 2021)'
_computing_data_reduction 'CrysAlisPro 1.171.41.110a (Rigaku OD, 2021)'
_computing_molecular_graphics 'Olex2 1.5 (Dolomanov et al., 2009)'
_computing_publication_material 'Olex2 1.5 (Dolomanov et al., 2009)'
_computing_structure_refinement 'SHELXL 2018/3 (Sheldrick, 2015)'
_computing_structure_solution 'SHELXT 2018/2 (Sheldrick, 2018)'
_diffrn_ambient_environment N~2~
_diffrn_ambient_temperature 100.01(10)
_diffrn_detector 'Hybrid Pixel Array Detector'
_diffrn_detector_area_resol_mean 10.0000
_diffrn_detector_type HyPix
_diffrn_measured_fraction_theta_full 0.977
_diffrn_measured_fraction_theta_max 0.964
_diffrn_measurement_details
;
List of Runs (angles in degrees, time in seconds):

  # Type    Start    End  Width  t~exp~   \w     \q     \k     \f   Frames
#--------------------------------------------------------------------------
  1  \w     20.00  67.12   0.38    0.04    --   43.34  49.00 -77.00  124
  2  \w     74.00 102.88   0.38    0.04    --   43.34  49.00 -77.00   76
  3  \w    126.00 173.88   0.38    0.10    --  109.59  45.00-150.00  126
  4  \w    122.00 176.34   0.38    0.10    --  109.59  61.00-120.00  143
  5  \w     87.00 176.30   0.38    0.10    --  109.59  49.00 -77.00  235
  6  \w    102.00 127.08   0.38    0.10    --  109.59  45.00 -30.00   66
  7  \w    132.00 177.22   0.38    0.10    --  109.59  45.00 -30.00  119
  8  \w     88.00 173.12   0.38    0.10    --  109.59  45.00   0.00  224
  9  \w    -78.00 -44.94   0.38    0.10    --  -96.00  77.00-180.00   87
 10  \w    -55.00 -19.66   0.38    0.10    --  -96.00  49.00 -77.00   93
 11  \w    -59.00 -28.98   0.38    0.10    --  -96.00  61.00 -60.00   79
 12  \w    -47.00 -18.88   0.38    0.10    --  -96.00  45.00  90.00   74
 13  \w    -51.00 -25.92   0.38    0.10    --  -96.00  45.00 120.00   66
 14  \w    -50.00 -21.88   0.38    0.10    --  -96.00  45.00 150.00   74
 15  \w    -25.00  35.04   0.38    0.04    --  -43.34  19.00  30.00  158
 16  \w    -11.00  33.46   0.38    0.04    --  -43.34  37.00  60.00  117
 17  \w    -45.00  31.00   0.38    0.04    --  -43.34  49.00 -77.00  200
 18  \w     40.00  69.64   0.38    0.10    --  109.59 -61.00 -90.00   78
 19  \w     93.00 147.34   0.38    0.10    --  109.59 125.00 120.00  143
 20  \w      1.00  27.22   0.38    0.04    --   43.34 -49.00 135.00   69
 21  \w     37.00  65.12   0.38    0.10    --  109.59 -61.00 150.00   74
 22  \w     52.00  99.88   0.38    0.10    --  109.59 -94.00  60.00  126
 23  \w     90.00 115.08   0.38    0.10    --  109.59-125.00  60.00   66
 24  \w     68.00 103.72   0.38    0.10    --  109.59-125.00   0.00   94
 25  \w     37.00  98.56   0.38    0.04    --   43.34-125.00 -60.00  162
 26  \w     71.00 115.08   0.38    0.10    --  109.59-125.00-180.00  116
 27  \w     45.00 104.28   0.38    0.10    --  109.59-125.00-120.00  156
 28  \w     38.00 106.02   0.38    0.10    --  109.59 -94.00-120.00  179
 29  \w    -87.00 -31.14   0.38    0.10    --  -96.00 125.00   0.00  147
 30  \w    -86.00 -40.78   0.38    0.10    --  -96.00 125.00 -30.00  119
 31  \w    -56.00 -28.64   0.38    0.04    --  -43.34 -49.00 135.00   72
 32  \w   -116.00 -55.96   0.38    0.04    --  -43.34 -49.00 135.00  158
 33  \w   -159.00-132.02   0.38    0.10    --  -96.00 -49.00 135.00   71
 34  \w   -115.00 -72.06   0.38    0.10    --  -96.00 -49.00 135.00  113
;
_diffrn_measurement_device 'four-circle diffractometer'
_diffrn_measurement_device_type 'XtaLAB Synergy, Dualflex, HyPix'
_diffrn_measurement_method '\w scans'
_diffrn_orient_matrix_type 'CrysAlisPro convention (1999,Acta A55,543-557)'
_diffrn_orient_matrix_UB_11 -0.1294223000
_diffrn_orient_matrix_UB_12 0.0115089000
_diffrn_orient_matrix_UB_13 -0.0690717000
_diffrn_orient_matrix_UB_21 0.0085511000
_diffrn_orient_matrix_UB_22 0.1590348000
_diffrn_orient_matrix_UB_23 -0.0382766000
_diffrn_orient_matrix_UB_31 0.1194337000
_diffrn_orient_matrix_UB_32 -0.0376109000
_diffrn_orient_matrix_UB_33 -0.1041018000
_diffrn_radiation_monochromator mirror
_diffrn_radiation_probe x-ray
_diffrn_radiation_type 'Cu K\a'
_diffrn_radiation_wavelength 1.54184
_diffrn_reflns_av_R_equivalents 0.0275
_diffrn_reflns_av_unetI/netI 0.0308
_diffrn_reflns_Laue_measured_fraction_full 0.977
_diffrn_reflns_Laue_measured_fraction_max 0.964
_diffrn_reflns_limit_h_max 10
_diffrn_reflns_limit_h_min -10
_diffrn_reflns_limit_k_max 11
_diffrn_reflns_limit_k_min -11
_diffrn_reflns_limit_l_max 13
_diffrn_reflns_limit_l_min -14
_diffrn_reflns_number 8740
_diffrn_reflns_point_group_measured_fraction_full 0.977
_diffrn_reflns_point_group_measured_fraction_max 0.964
_diffrn_reflns_theta_full 67.684
_diffrn_reflns_theta_max 69.966
_diffrn_reflns_theta_min 3.749
_diffrn_source 'micro-focus sealed X-ray tube'
_diffrn_source_type 'PhotonJet (Cu) X-ray Source'
_exptl_absorpt_coefficient_mu 3.472
_exptl_absorpt_correction_T_max 1.00000
_exptl_absorpt_correction_T_min 0.80804
_exptl_absorpt_correction_type multi-scan
_exptl_absorpt_process_details
;
CrysAlisPro 1.171.41.110a (Rigaku Oxford Diffraction, 2021)
Empirical absorption correction using spherical harmonics,
implemented in SCALE3 ABSPACK scaling algorithm.
;
_exptl_crystal_colour 'clear whiteish white'
_exptl_crystal_colour_lustre clear
_exptl_crystal_colour_modifier whiteish
_exptl_crystal_colour_primary white
_exptl_crystal_density_diffrn 1.682
_exptl_crystal_description needle
_exptl_crystal_F_000 512
_exptl_crystal_size_max 0.1
_exptl_crystal_size_mid 0.1
_exptl_crystal_size_min 0.1
_refine_diff_density_max 0.328
_refine_diff_density_min -0.421
_refine_diff_density_rms 0.055
_refine_ls_extinction_method none
_refine_ls_goodness_of_fit_ref 1.045
_refine_ls_hydrogen_treatment constr
_refine_ls_matrix_type full
_refine_ls_number_parameters 280
_refine_ls_number_reflns 3689
_refine_ls_number_restraints 0
_refine_ls_restrained_S_all 1.045
_refine_ls_R_factor_all 0.0271
_refine_ls_R_factor_gt 0.0260
_refine_ls_shift/su_max 0.001
_refine_ls_shift/su_mean 0.000
_refine_ls_structure_factor_coef Fsqd
_refine_ls_weighting_details 'w=1/[\s^2^(Fo^2^)+(0.0299P)^2^+0.5241P] where P=(Fo^2^+2Fc^2^)/3'
_refine_ls_weighting_scheme calc
_refine_ls_wR_factor_gt 0.0653
_refine_ls_wR_factor_ref 0.0662
_reflns_Friedel_coverage 0.000
_reflns_number_gt 3530
_reflns_number_total 3689
_reflns_threshold_expression 'I > 2\s(I)'
_cod_data_source_file d4sc03230f2.cif
_cod_data_source_block zyw-220602-2_auto
_cod_depositor_comments 'Adding full bibliography for 1571965--1571967.cif.'
_cod_database_code 1571965
_shelx_shelxl_version_number 2018/3
_chemical_oxdiff_formula 'C N F Br'
_shelx_space_group_comment
;
The symmetry employed for this shelxl refinement is uniquely defined
by the following loop, which should always be used as a source of
symmetry information in preference to the above space-group names.
They are only intended as comments.
;
_shelx_estimated_absorpt_t_max 0.723
_shelx_estimated_absorpt_t_min 0.723
_olex2_refinement_description
;
1. Fixed Uiso
 At 1.2 times of:
  All C(H) groups, All C(H,H) groups
2.a Secondary CH2 refined with riding coordinates:
 C00N(H00A,H00B), C00O(H00C,H00D), C00P(H00F,H00G), C00R(H00H,H00K), C00S(H00L,
 H00N), C00T(H00O,H00P), C00U(H00Q,H00R)
2.b Aromatic/amide H refined with riding coordinates:
 C00E(H00E), C00I(H00I), C00J(H00J), C00M(H00M)
;
_olex2_submission_special_instructions 'No special instructions were received'
_oxdiff_exptl_absorpt_empirical_details
;
Empirical correction (ABSPACK) includes:
- Absorption correction using spherical harmonics
- Frame scaling
;
_oxdiff_exptl_absorpt_empirical_full_max 1.401
_oxdiff_exptl_absorpt_empirical_full_min 0.686

loop_
_space_group_symop_operation_xyz
'x, y, z'
'-x, -y, -z'

loop_
_atom_site_label
_atom_site_type_symbol
_atom_site_fract_x
_atom_site_fract_y
_atom_site_fract_z
_atom_site_U_iso_or_equiv
_atom_site_adp_type
_atom_site_occupancy
_atom_site_site_symmetry_order
_atom_site_calc_flag
_atom_site_refinement_flags_posn
_atom_site_refinement_flags_adp
_atom_site_refinement_flags_occupancy
_atom_site_disorder_assembly
_atom_site_disorder_group
Br01 Br 0.35911(2) 0.74018(2) 0.06340(2) 0.02724(8) Uani 1 1 d . . . . .
F002 F 0.47253(12) 0.19666(11) 0.43882(9) 0.0253(2) Uani 1 1 d . . . . .
F003 F 0.49744(14) -0.03201(12) 0.34569(10) 0.0329(3) Uani 1 1 d . . . . .
F004 F 0.08391(12) 0.15135(13) 0.49830(10) 0.0322(3) Uani 1 1 d . . . . .
F005 F 0.40211(15) 0.05466(14) 0.14598(10) 0.0376(3) Uani 1 1 d . . . . .
F006 F 0.25044(15) -0.01717(14) 0.35756(11) 0.0412(3) Uani 1 1 d . . . . .
F007 F 0.48718(17) 0.21866(15) 0.20354(10) 0.0462(3) Uani 1 1 d . . . . .
F008 F 0.24532(17) 0.22901(16) 0.21198(11) 0.0496(4) Uani 1 1 d . . . . .
N009 N 0.21571(15) 0.49229(15) 0.65248(12) 0.0166(3) Uani 1 1 d . . . . .
N00A N 0.14356(16) 0.42449(16) 0.85530(12) 0.0194(3) Uani 1 1 d . . . . .
C00B C 0.23002(18) 0.43710(18) 0.55280(14) 0.0174(3) Uani 1 1 d . . . . .
C00C C 0.20185(19) 0.29938(18) 0.58214(14) 0.0180(3) Uani 1 1 d . . . . .
C00D C 0.17796(18) 0.38996(18) 0.74390(14) 0.0170(3) Uani 1 1 d . . . . .
C00E C 0.40752(19) 0.66735(17) 0.29311(14) 0.0183(3) Uani 1 1 d . . . . .
H00E H 0.486145 0.724400 0.270659 0.022 Uiso 1 1 calc R U . . .
C00F C 0.16789(19) 0.26770(18) 0.70266(14) 0.0175(3) Uani 1 1 d . . . . .
C00G C 0.32065(19) 0.64862(18) 0.21557(14) 0.0193(3) Uani 1 1 d . . . . .
C00H C 0.3408(2) 0.15217(18) 0.43471(14) 0.0192(3) Uani 1 1 d . . . . .
C00I C 0.17500(19) 0.50270(18) 0.35731(15) 0.0195(3) Uani 1 1 d . . . . .
H00I H 0.094375 0.447898 0.379384 0.023 Uiso 1 1 calc R U . . .
C00J C 0.20448(19) 0.56723(18) 0.24600(14) 0.0196(3) Uani 1 1 d . . . . .
H00J H 0.146137 0.555809 0.191720 0.024 Uiso 1 1 calc R U . . .
C00K C 0.26185(19) 0.51664(17) 0.43820(14) 0.0172(3) Uani 1 1 d . . . . .
C00L C 0.2144(2) 0.19913(18) 0.50234(14) 0.0195(3) Uani 1 1 d . . . . .
C00M C 0.37737(19) 0.60108(17) 0.40431(14) 0.0177(3) Uani 1 1 d . . . . .
H00M H 0.436057 0.613302 0.458103 0.021 Uiso 1 1 calc R U . . .
C00N C 0.1716(2) 0.0780(2) 0.87780(15) 0.0252(4) Uani 1 1 d . . . . .
H00A H 0.138306 -0.014917 0.908517 0.030 Uiso 1 1 calc R U . . .
H00B H 0.284853 0.062961 0.866144 0.030 Uiso 1 1 calc R U . . .
C00O C 0.2336(2) 0.63742(18) 0.66143(15) 0.0223(4) Uani 1 1 d . . . . .
H00C H 0.191725 0.704935 0.599716 0.027 Uiso 1 1 calc R U . . .
H00D H 0.343457 0.643607 0.654461 0.027 Uiso 1 1 calc R U . . .
C00P C 0.1931(2) 0.5563(2) 0.86803(15) 0.0243(4) Uani 1 1 d . . . . .
H00F H 0.305591 0.539991 0.863876 0.029 Uiso 1 1 calc R U . . .
H00G H 0.145571 0.584285 0.943279 0.029 Uiso 1 1 calc R U . . .
C00Q C 0.3640(2) 0.05913(19) 0.34383(15) 0.0231(4) Uani 1 1 d . . . . .
C00R C 0.1189(2) 0.13073(19) 0.76377(15) 0.0220(4) Uani 1 1 d . . . . .
H00H H 0.158209 0.056139 0.713972 0.026 Uiso 1 1 calc R U . . .
H00K H 0.005757 0.143145 0.776000 0.026 Uiso 1 1 calc R U . . .
C00S C 0.1872(2) 0.3112(2) 0.94600(15) 0.0238(4) Uani 1 1 d . . . . .
H00L H 0.165341 0.352138 1.017971 0.029 Uiso 1 1 calc R U . . .
H00N H 0.299192 0.279874 0.929181 0.029 Uiso 1 1 calc R U . . .
C00T C 0.1092(2) 0.1807(2) 0.96436(15) 0.0237(4) Uani 1 1 d . . . . .
H00O H -0.001320 0.212557 0.962671 0.028 Uiso 1 1 calc R U . . .
H00P H 0.119524 0.128753 1.040890 0.028 Uiso 1 1 calc R U . . .
C00U C 0.1481(2) 0.6749(2) 0.77605(16) 0.0258(4) Uani 1 1 d . . . . .
H00Q H 0.173805 0.765097 0.789733 0.031 Uiso 1 1 calc R U . . .
H00R H 0.036397 0.687990 0.776972 0.031 Uiso 1 1 calc R U . . .
C00V C 0.3756(2) 0.1416(2) 0.22364(16) 0.0295(4) Uani 1 1 d . . . . .

loop_
_atom_site_aniso_label
_atom_site_aniso_U_11
_atom_site_aniso_U_22
_atom_site_aniso_U_33
_atom_site_aniso_U_23
_atom_site_aniso_U_13
_atom_site_aniso_U_12
Br01 0.02728(12) 0.03751(13) 0.01710(11) 0.00580(8) -0.00584(7) -0.01205(8)
F002 0.0222(5) 0.0322(6) 0.0240(5) -0.0096(4) -0.0008(4) -0.0090(4)
F003 0.0410(7) 0.0273(6) 0.0279(6) -0.0099(5) -0.0104(5) 0.0112(5)
F004 0.0240(5) 0.0405(6) 0.0386(6) -0.0218(5) 0.0014(5) -0.0136(5)
F005 0.0460(7) 0.0444(7) 0.0236(6) -0.0191(5) -0.0076(5) 0.0045(6)
F006 0.0452(7) 0.0435(7) 0.0421(7) -0.0260(6) 0.0101(6) -0.0247(6)
F007 0.0666(9) 0.0543(8) 0.0213(6) -0.0012(5) 0.0011(6) -0.0310(7)
F008 0.0587(9) 0.0539(8) 0.0340(7) -0.0180(6) -0.0260(6) 0.0263(7)
N009 0.0171(7) 0.0180(7) 0.0158(7) -0.0046(5) -0.0023(5) -0.0041(5)
N00A 0.0201(7) 0.0244(7) 0.0150(7) -0.0056(6) -0.0027(5) -0.0045(6)
C00B 0.0157(8) 0.0206(8) 0.0165(8) -0.0051(6) -0.0028(6) -0.0020(6)
C00C 0.0181(8) 0.0192(8) 0.0170(8) -0.0036(6) -0.0023(6) -0.0030(6)
C00D 0.0145(8) 0.0225(8) 0.0139(8) -0.0030(6) -0.0025(6) -0.0024(6)
C00E 0.0169(8) 0.0163(8) 0.0211(8) -0.0017(6) -0.0026(6) -0.0028(6)
C00F 0.0180(8) 0.0183(8) 0.0161(8) -0.0028(6) -0.0021(6) -0.0025(6)
C00G 0.0200(8) 0.0200(8) 0.0164(8) -0.0013(6) -0.0032(6) -0.0007(6)
C00H 0.0231(8) 0.0194(8) 0.0164(8) -0.0014(6) -0.0039(7) -0.0071(7)
C00I 0.0178(8) 0.0194(8) 0.0217(9) -0.0034(7) -0.0030(7) -0.0041(6)
C00J 0.0181(8) 0.0232(8) 0.0183(8) -0.0032(7) -0.0052(6) -0.0026(6)
C00K 0.0177(8) 0.0169(8) 0.0165(8) -0.0039(6) -0.0029(6) -0.0001(6)
C00L 0.0236(9) 0.0189(8) 0.0174(8) -0.0017(6) -0.0038(7) -0.0076(7)
C00M 0.0181(8) 0.0179(8) 0.0182(8) -0.0047(6) -0.0057(6) -0.0009(6)
C00N 0.0265(9) 0.0234(9) 0.0213(9) 0.0026(7) -0.0004(7) -0.0018(7)
C00O 0.0272(9) 0.0189(8) 0.0222(9) -0.0064(7) -0.0021(7) -0.0063(7)
C00P 0.0250(9) 0.0303(9) 0.0205(9) -0.0110(7) -0.0015(7) -0.0073(7)
C00Q 0.0241(9) 0.0231(9) 0.0233(9) -0.0076(7) -0.0031(7) -0.0036(7)
C00R 0.0269(9) 0.0205(8) 0.0177(8) -0.0019(7) -0.0003(7) -0.0059(7)
C00S 0.0220(9) 0.0347(10) 0.0153(8) -0.0023(7) -0.0045(7) -0.0058(7)
C00T 0.0238(9) 0.0309(9) 0.0143(8) 0.0016(7) -0.0026(7) -0.0042(7)
C00U 0.0321(10) 0.0224(9) 0.0243(9) -0.0100(7) -0.0012(7) -0.0054(7)
C00V 0.0333(10) 0.0336(10) 0.0217(9) -0.0108(8) -0.0088(8) 0.0053(8)

loop_
_atom_type_symbol
_atom_type_description
_atom_type_scat_dispersion_real
_atom_type_scat_dispersion_imag
_atom_type_scat_source
C C 0.0181 0.0091 'International Tables Vol C Tables 4.2.6.8 and 6.1.1.4'
H H 0.0000 0.0000 'International Tables Vol C Tables 4.2.6.8 and 6.1.1.4'
Br Br -0.6763 1.2805 'International Tables Vol C Tables 4.2.6.8 and 6.1.1.4'
F F 0.0727 0.0534 'International Tables Vol C Tables 4.2.6.8 and 6.1.1.4'
N N 0.0311 0.0180 'International Tables Vol C Tables 4.2.6.8 and 6.1.1.4'

loop_
_geom_angle_atom_site_label_1
_geom_angle_atom_site_label_2
_geom_angle_atom_site_label_3
_geom_angle
_geom_angle_site_symmetry_1
_geom_angle_site_symmetry_3
_geom_angle_publ_flag
C00B N009 C00D 109.46(14) . . ?
C00B N009 C00O 125.54(14) . . ?
C00D N009 C00O 124.98(14) . . ?
C00D N00A C00P 114.48(14) . . ?
C00D N00A C00S 116.82(14) . . ?
C00P N00A C00S 109.83(14) . . ?
N009 C00B C00K 125.01(15) . . ?
C00C C00B N009 106.84(15) . . ?
C00C C00B C00K 128.08(15) . . ?
C00B C00C C00F 109.50(15) . . ?
C00B C00C C00L 124.97(15) . . ?
C00F C00C C00L 125.42(15) . . ?
N009 C00D N00A 120.40(15) . . ?
C00F C00D N009 108.56(14) . . ?
C00F C00D N00A 130.74(16) . . ?
C00G C00E H00E 120.6 . . ?
C00G C00E C00M 118.80(15) . . ?
C00M C00E H00E 120.6 . . ?
C00C C00F C00R 123.75(15) . . ?
C00D C00F C00C 105.63(15) . . ?
C00D C00F C00R 130.41(15) . . ?
C00E C00G Br01 119.31(13) . . ?
C00J C00G Br01 118.76(13) . . ?
C00J C00G C00E 121.92(16) . . ?
F002 C00H C00Q 110.70(14) . . ?
C00L C00H F002 119.12(15) . . ?
C00L C00H C00Q 130.07(16) . . ?
C00J C00I H00I 119.3 . . ?
C00J C00I C00K 121.40(16) . . ?
C00K C00I H00I 119.3 . . ?
C00G C00J C00I 118.63(16) . . ?
C00G C00J H00J 120.7 . . ?
C00I C00J H00J 120.7 . . ?
C00I C00K C00B 118.07(15) . . ?
C00M C00K C00B 123.68(15) . . ?
C00M C00K C00I 118.21(15) . . ?
F004 C00L C00C 116.07(14) . . ?
C00H C00L F004 118.22(15) . . ?
C00H C00L C00C 125.71(16) . . ?
C00E C00M C00K 121.03(15) . . ?
C00E C00M H00M 119.5 . . ?
C00K C00M H00M 119.5 . . ?
H00A C00N H00B 107.8 . . ?
C00R C00N H00A 109.0 . . ?
C00R C00N H00B 109.0 . . ?
C00T C00N H00A 109.0 . . ?
C00T C00N H00B 109.0 . . ?
C00T C00N C00R 113.06(15) . . ?
N009 C00O H00C 110.0 . . ?
N009 C00O H00D 110.0 . . ?
N009 C00O C00U 108.51(14) . . ?
H00C C00O H00D 108.4 . . ?
C00U C00O H00C 110.0 . . ?
C00U C00O H00D 110.0 . . ?
N00A C00P H00F 109.5 . . ?
N00A C00P H00G 109.5 . . ?
N00A C00P C00U 110.77(15) . . ?
H00F C00P H00G 108.1 . . ?
C00U C00P H00F 109.5 . . ?
C00U C00P H00G 109.5 . . ?
F003 C00Q C00H 109.85(15) . . ?
F003 C00Q C00V 105.75(14) . . ?
F006 C00Q F003 108.32(15) . . ?
F006 C00Q C00H 111.79(15) . . ?
F006 C00Q C00V 107.27(16) . . ?
C00H C00Q C00V 113.55(15) . . ?
C00F C00R C00N 115.62(15) . . ?
C00F C00R H00H 108.4 . . ?
C00F C00R H00K 108.4 . . ?
C00N C00R H00H 108.4 . . ?
C00N C00R H00K 108.4 . . ?
H00H C00R H00K 107.4 . . ?
N00A C00S H00L 108.2 . . ?
N00A C00S H00N 108.2 . . ?
N00A C00S C00T 116.34(15) . . ?
H00L C00S H00N 107.4 . . ?
C00T C00S H00L 108.2 . . ?
C00T C00S H00N 108.2 . . ?
C00N C00T H00O 108.6 . . ?
C00N C00T H00P 108.6 . . ?
C00S C00T C00N 114.84(15) . . ?
C00S C00T H00O 108.6 . . ?
C00S C00T H00P 108.6 . . ?
H00O C00T H00P 107.5 . . ?
C00O C00U H00Q 109.8 . . ?
C00O C00U H00R 109.8 . . ?
C00P C00U C00O 109.20(15) . . ?
C00P C00U H00Q 109.8 . . ?
C00P C00U H00R 109.8 . . ?
H00Q C00U H00R 108.3 . . ?
F005 C00V F008 107.97(16) . . ?
F005 C00V C00Q 111.39(17) . . ?
F007 C00V F005 108.54(16) . . ?
F007 C00V F008 108.20(18) . . ?
F007 C00V C00Q 110.64(16) . . ?
F008 C00V C00Q 110.00(16) . . ?

loop_
_geom_bond_atom_site_label_1
_geom_bond_atom_site_label_2
_geom_bond_distance
_geom_bond_site_symmetry_2
_geom_bond_publ_flag
Br01 C00G 1.9042(17) . ?
F002 C00H 1.349(2) . ?
F003 C00Q 1.354(2) . ?
F004 C00L 1.355(2) . ?
F005 C00V 1.326(2) . ?
F006 C00Q 1.340(2) . ?
F007 C00V 1.324(3) . ?
F008 C00V 1.329(2) . ?
N009 C00B 1.377(2) . ?
N009 C00D 1.390(2) . ?
N009 C00O 1.466(2) . ?
N00A C00D 1.410(2) . ?
N00A C00P 1.467(2) . ?
N00A C00S 1.470(2) . ?
C00B C00C 1.376(2) . ?
C00B C00K 1.474(2) . ?
C00C C00F 1.427(2) . ?
C00C C00L 1.457(2) . ?
C00D C00F 1.383(2) . ?
C00E H00E 0.9500 . ?
C00E C00G 1.388(2) . ?
C00E C00M 1.391(2) . ?
C00F C00R 1.503(2) . ?
C00G C00J 1.384(3) . ?
C00H C00L 1.323(3) . ?
C00H C00Q 1.499(2) . ?
C00I H00I 0.9500 . ?
C00I C00J 1.386(2) . ?
C00I C00K 1.405(2) . ?
C00J H00J 0.9500 . ?
C00K C00M 1.400(2) . ?
C00M H00M 0.9500 . ?
C00N H00A 0.9900 . ?
C00N H00B 0.9900 . ?
C00N C00R 1.524(3) . ?
C00N C00T 1.524(3) . ?
C00O H00C 0.9900 . ?
C00O H00D 0.9900 . ?
C00O C00U 1.521(2) . ?
C00P H00F 0.9900 . ?
C00P H00G 0.9900 . ?
C00P C00U 1.514(3) . ?
C00Q C00V 1.533(3) . ?
C00R H00H 0.9900 . ?
C00R H00K 0.9900 . ?
C00S H00L 0.9900 . ?
C00S H00N 0.9900 . ?
C00S C00T 1.521(3) . ?
C00T H00O 0.9900 . ?
C00T H00P 0.9900 . ?
C00U H00Q 0.9900 . ?
C00U H00R 0.9900 . ?

loop_
_geom_torsion_atom_site_label_1
_geom_torsion_atom_site_label_2
_geom_torsion_atom_site_label_3
_geom_torsion_atom_site_label_4
_geom_torsion
_geom_torsion_site_symmetry_1
_geom_torsion_site_symmetry_2
_geom_torsion_site_symmetry_3
_geom_torsion_site_symmetry_4
_geom_torsion_publ_flag
Br01 C00G C00J C00I -178.90(12) . . . . ?
F002 C00H C00L F004 -178.91(14) . . . . ?
F002 C00H C00L C00C 1.2(3) . . . . ?
F002 C00H C00Q F003 42.56(19) . . . . ?
F002 C00H C00Q F006 162.85(15) . . . . ?
F002 C00H C00Q C00V -75.61(19) . . . . ?
F003 C00Q C00V F005 57.0(2) . . . . ?
F003 C00Q C00V F007 -63.86(19) . . . . ?
F003 C00Q C00V F008 176.65(16) . . . . ?
F006 C00Q C00V F005 -58.5(2) . . . . ?
F006 C00Q C00V F007 -179.31(15) . . . . ?
F006 C00Q C00V F008 61.2(2) . . . . ?
N009 C00B C00C C00F 0.49(19) . . . . ?
N009 C00B C00C C00L -175.97(16) . . . . ?
N009 C00B C00K C00I -134.72(17) . . . . ?
N009 C00B C00K C00M 47.7(2) . . . . ?
N009 C00D C00F C00C 0.29(18) . . . . ?
N009 C00D C00F C00R -174.57(16) . . . . ?
N009 C00O C00U C00P 49.4(2) . . . . ?
N00A C00D C00F C00C 173.86(16) . . . . ?
N00A C00D C00F C00R -1.0(3) . . . . ?
N00A C00P C00U C00O -64.60(19) . . . . ?
N00A C00S C00T C00N 77.2(2) . . . . ?
C00B N009 C00D N00A -174.35(14) . . . . ?
C00B N009 C00D C00F 0.01(18) . . . . ?
C00B N009 C00O C00U 157.05(16) . . . . ?
C00B C00C C00F C00D -0.48(19) . . . . ?
C00B C00C C00F C00R 174.80(16) . . . . ?
C00B C00C C00L F004 -118.15(19) . . . . ?
C00B C00C C00L C00H 61.8(3) . . . . ?
C00B C00K C00M C00E 176.39(15) . . . . ?
C00C C00B C00K C00I 41.9(2) . . . . ?
C00C C00B C00K C00M -135.70(19) . . . . ?
C00C C00F C00R C00N 146.95(17) . . . . ?
C00D N009 C00B C00C -0.31(18) . . . . ?
C00D N009 C00B C00K 176.90(15) . . . . ?
C00D N009 C00O C00U -21.4(2) . . . . ?
C00D N00A C00P C00U 46.8(2) . . . . ?
C00D N00A C00S C00T -63.2(2) . . . . ?
C00D C00F C00R C00N -39.0(3) . . . . ?
C00E C00G C00J C00I -0.1(3) . . . . ?
C00F C00C C00L F004 65.9(2) . . . . ?
C00F C00C C00L C00H -114.2(2) . . . . ?
C00G C00E C00M C00K 0.1(2) . . . . ?
C00H C00Q C00V F005 177.49(15) . . . . ?
C00H C00Q C00V F007 56.7(2) . . . . ?
C00H C00Q C00V F008 -62.8(2) . . . . ?
C00I C00K C00M C00E -1.2(2) . . . . ?
C00J C00I C00K C00B -176.04(15) . . . . ?
C00J C00I C00K C00M 1.7(2) . . . . ?
C00K C00B C00C C00F -176.61(16) . . . . ?
C00K C00B C00C C00L 6.9(3) . . . . ?
C00K C00I C00J C00G -1.0(2) . . . . ?
C00L C00C C00F C00D 175.96(16) . . . . ?
C00L C00C C00F C00R -8.8(3) . . . . ?
C00L C00H C00Q F003 -141.39(19) . . . . ?
C00L C00H C00Q F006 -21.1(3) . . . . ?
C00L C00H C00Q C00V 100.4(2) . . . . ?
C00M C00E C00G Br01 179.37(12) . . . . ?
C00M C00E C00G C00J 0.6(3) . . . . ?
C00O N009 C00B C00C -178.94(15) . . . . ?
C00O N009 C00B C00K -1.7(3) . . . . ?
C00O N009 C00D N00A 4.3(2) . . . . ?
C00O N009 C00D C00F 178.64(15) . . . . ?
C00P N00A C00D N009 -16.7(2) . . . . ?
C00P N00A C00D C00F 170.36(17) . . . . ?
C00P N00A C00S C00T 164.32(15) . . . . ?
C00Q C00H C00L F004 5.3(3) . . . . ?
C00Q C00H C00L C00C -174.57(17) . . . . ?
C00R C00N C00T C00S -75.9(2) . . . . ?
C00S N00A C00D N009 -147.09(15) . . . . ?
C00S N00A C00D C00F 40.0(2) . . . . ?
C00S N00A C00P C00U -179.52(14) . . . . ?
C00T C00N C00R C00F 61.8(2) . . . . ?
